data_7240745
loop_
_publ_author_name
'Yinhua, Deng'
'Foroughi, Mohammad Mehdi'
'Aramesh-Boroujeni, Zahra'
'Jahani, Shohreh'
'Peydayesh, Mohadesh'
'Borhani, Fariba'
'Khatami, Mehrdad'
'Rohani, Meysam'
'Dusek, Michal'
'Eigner, Vaclav'

_publ_section_title
;
 The synthesis, characterization, DNA/BSA/HSA interactions, molecular
 modeling, antibacterial properties, and in vitro cytotoxic activities of
 novel parent and niosome nano-encapsulated Ho(iii) complexes
;
_journal_issue 39
_journal_name_full 'RSC Advances'
_journal_page_first 22891
_journal_page_last 22908
_journal_paper_doi 10.1039/D0RA03436C
_journal_volume 10
_journal_year 2020
_chemical_formula_moiety 'C10 H20 Ho N2 O6 +3, 3(Cl -)'
_chemical_formula_sum 'C10 H20 Cl3 Ho N2 O6'
_chemical_formula_weight 535.55
_space_group_IT_number 2
_space_group_name_Hall '-P 1'
_space_group_name_H-M_alt 'P -1'
_symmetry_cell_setting triclinic
_symmetry_Int_Tables_number 2
_symmetry_space_group_name_Hall '-P 1'
_symmetry_space_group_name_H-M 'P -1'
_audit_update_record
;
2018-12-02 deposited with the CCDC.	2020-05-25 downloaded from the CCDC.
;
_cell_angle_alpha 89.723(7)
_cell_angle_beta 87.557(6)
_cell_angle_gamma 87.201(8)
_cell_formula_units_Z 4
_cell_length_a 7.6541(6)
_cell_length_b 14.2569(15)
_cell_length_c 17.3435(11)
_cell_measurement_reflns_used 4839
_cell_measurement_temperature 119.95(11)
_cell_measurement_theta_max 29.3
_cell_measurement_theta_min 3.86
_cell_volume 1888.6(3)
_computing_cell_refinement 'CrysAlisPro 1.171.38.41 (Rigaku OD, 2015)'
_computing_data_collection 'CrysAlisPro 1.171.38.41 (Rigaku OD, 2015)'
_computing_data_reduction 'CrysAlisPro 1.171.38.41 (Rigaku OD, 2015)'
_diffrn_ambient_temperature 119.95
_diffrn_detector 'CCD plate'
_diffrn_detector_area_resol_mean 5.1783
_diffrn_measured_fraction_theta_full 0.98
_diffrn_measured_fraction_theta_max 0.92
_diffrn_measurement_device 'four-circle diffractometer'
_diffrn_measurement_device_type 'Xcalibur, AtlasS2, Gemini ultra'
_diffrn_measurement_method '\w scans'
_diffrn_radiation_monochromator graphite
_diffrn_radiation_probe x-ray
_diffrn_radiation_source 'X-ray tube'
_diffrn_radiation_type 'Mo K\a'
_diffrn_radiation_wavelength 0.71073
_diffrn_reflns_av_R_equivalents 0
_diffrn_reflns_av_unetI/netI 0.078
_diffrn_reflns_limit_h_max 10
_diffrn_reflns_limit_h_min -10
_diffrn_reflns_limit_k_max 19
_diffrn_reflns_limit_k_min -19
_diffrn_reflns_limit_l_max 23
_diffrn_reflns_limit_l_min -23
_diffrn_reflns_number 15004
_diffrn_reflns_reduction_process
;
Integration of the CCD images was done by program CrysAlisPro
(Agilent Technologies, 2010). The same program was used for indexing of the
crystal shape and absorption correction.
;
_diffrn_reflns_theta_full 28.4
_diffrn_reflns_theta_max 29.63
_diffrn_reflns_theta_min 3.34
_diffrn_source 'fine-focus sealed X-ray tube'
_exptl_absorpt_coefficient_mu 4.637
_exptl_absorpt_correction_T_max 1
_exptl_absorpt_correction_T_min 0.841
_exptl_absorpt_correction_type multi-scan
_exptl_absorpt_process_details
;
CrysAlisPro 1.171.38.41 (Rigaku Oxford Diffraction, 2015)
Empirical absorption correction using spherical harmonics,
 implemented in SCALE3 ABSPACK scaling algorithm.
;
_exptl_crystal_colour white
_exptl_crystal_density_diffrn 1.8836
_exptl_crystal_description 'polygon shape'
_exptl_crystal_F_000 1040
_exptl_crystal_size_max 0.501
_exptl_crystal_size_mid 0.404
_exptl_crystal_size_min 0.282
_refine_diff_density_max 1.00
_refine_diff_density_min -0.65
_refine_ls_extinction_method none
_refine_ls_goodness_of_fit_gt 1.52
_refine_ls_goodness_of_fit_ref 1.11
_refine_ls_hydrogen_treatment mixed
_refine_ls_number_constraints 88
_refine_ls_number_parameters 470
_refine_ls_number_reflns 15004
_refine_ls_number_restraints 34
_refine_ls_R_factor_all 0.0626
_refine_ls_R_factor_gt 0.0255
_refine_ls_shift/su_max 0.0434
_refine_ls_shift/su_mean 0.0021
_refine_ls_structure_factor_coef Fsqd
_refine_ls_weighting_details w=1/(\s^2^(I)+0.0001I^2^)
_refine_ls_weighting_scheme sigma
_refine_ls_wR_factor_gt 0.0450
_refine_ls_wR_factor_ref 0.0467
_reflns_number_gt 7603
_reflns_number_total 15004
_reflns_threshold_expression I>3\s(I)
_cod_data_source_file d0ra03436c2.cif
_cod_data_source_block I
_cod_depositor_comments
;
The following automatic conversions were performed:

data item '_diffrn_radiation_probe' value 'X-ray' was changed to
'x-ray' in accordance with the
/home/data/users/saulius/crontab/automatic-downloads/rss-feeds/RSC/lib/dictionaries/cif_core.dic
dictionary named 'cif_core.dic' version 2.4.2 last updated on
2011-04-26.

Automatic conversion script
Id: cif_fix_values 7556 2019-12-06 15:28:31Z antanas 

 Adding full bibliography for 7240745.cif.

2024-11-08
Z value and formula fixed to values more according to usual
chemical conventions.                 miguel
;
_cod_original_formula_sum 'C20 H40 Cl6 Ho2 N4 O12'
_cod_original_formula_weight 1071.1
_cod_original_formula_moiety 'C20 H40 Cl6 Ho2 N4 O12'
_cod_original_formula_units_Z 2
_cod_database_code 7240745

loop_
_space_group_symop_id
_space_group_symop_operation_xyz
1 x,y,z
2 -x,-y,-z

loop_
_atom_site_label
_atom_site_type_symbol
_atom_site_fract_x
_atom_site_fract_y
_atom_site_fract_z
_atom_site_adp_type
_atom_site_U_iso_or_equiv
_atom_site_site_symmetry_multiplicity
_atom_site_occupancy
_atom_site_calc_flag
_atom_site_refinement_flags
_atom_site_disorder_assembly
_atom_site_disorder_group
Ho1 Ho 0.75294(3) 0.80601(2) 0.067138(19) Uani 0.01164(12) 2 1 d . . .
Ho2 Ho 0.23761(3) 0.69156(2) 0.431774(19) Uani 0.01136(12) 2 1 d . . .
Cl1 Cl 0.22806(15) 0.32921(9) 0.39588(8) Uani 0.0164(4) 2 1 d . . .
Cl2 Cl 0.25730(16) 0.65725(11) 0.16892(10) Uani 0.0162(6) 2 1 d . . .
Cl3 Cl 0.72746(16) 0.84259(12) 0.32969(10) Uani 0.0169(6) 2 1 d . . .
Cl4 Cl 0.74752(17) 0.54155(11) 0.36090(10) Uani 0.0185(5) 2 1 d . . .
Cl5 Cl 0.22159(17) 0.95485(12) 0.13614(10) Uani 0.0193(5) 2 1 d . . .
Cl6 Cl 0.68155(16) 0.16886(9) 0.10591(8) Uani 0.0181(4) 2 1 d . . .
O1 O 0.3417(5) 0.5382(2) 0.3937(2) Uani 0.0312(13) 2 1 d . . .
O2 O 1.0422(4) 0.8223(3) 0.0265(2) Uani 0.0249(13) 2 1 d . . .
O3 O 0.8225(5) 0.9573(2) 0.1088(2) Uani 0.0294(12) 2 1 d . . .
N1 N 0.2446(5) 0.8645(4) 0.4185(3) Uani 0.0143(18) 2 1 d . . .
O4 O 0.9146(4) 0.7807(3) 0.17608(18) Uani 0.0174(12) 2 1 d . . .
O5 O -0.0497(4) 0.7561(2) 0.46020(19) Uani 0.0182(12) 2 1 d . . .
N2 N 0.8058(5) 0.7200(3) -0.0571(3) Uani 0.0138(14) 2 1 d . . .
O6 O 0.5584(4) 0.8367(3) 0.17168(19) Uani 0.0164(12) 2 1 d . . .
O7 O 0.4808(3) 0.7474(3) 0.0399(2) Uani 0.0183(12) 2 1 d . . .
O8 O 0.5242(4) 0.6739(3) 0.4696(2) Uani 0.0267(13) 2 1 d . . .
C1 C 0.7108(7) 0.4968(4) 0.1576(3) Uani 0.0283(19) 2 1 d . . .
O9 O 0.6233(4) 0.9118(2) -0.01674(18) Uani 0.0169(11) 2 1 d . . .
C2 C 0.8595(7) 0.7220(3) -0.1945(3) Uani 0.0304(19) 2 1 d . . .
C3 C 0.3180(7) 0.8678(3) 0.6912(3) Uani 0.039(2) 2 1 d . . .
C4 C 0.8238(7) 0.5788(3) -0.1280(3) Uani 0.035(2) 2 1 d . . .
C5 C 0.2419(8) 1.0154(5) 0.4758(4) Uani 0.037(3) 2 1 d . . .
C6 C 0.8518(7) 0.6282(3) -0.1958(3) Uani 0.038(2) 2 1 d . . .
C7 C 0.7103(7) 0.4420(4) 0.0918(4) Uani 0.035(2) 2 1 d . . .
C8 C 0.2241(7) 0.9071(5) 0.3495(4) Uani 0.023(2) 2 1 d . . .
O10 O 0.0649(4) 0.6618(3) 0.3284(2) Uani 0.0205(13) 2 1 d . . .
C9 C 0.2786(6) 0.7296(4) 0.6229(3) Uani 0.0209(17) 2 1 d . . .
C10 C 0.7446(7) 0.5910(4) 0.1484(4) Uani 0.019(2) 2 1 d . . .
O11 O 0.1034(4) 0.5878(2) 0.51441(17) Uani 0.0178(12) 2 1 d . . .
C11 C 0.2727(7) 0.8688(4) 0.5557(3) Uani 0.0194(17) 2 1 d . . .
C12 C 0.2189(8) 1.0576(4) 0.4051(4) Uani 0.041(2) 2 1 d . . .
C13 C 0.3055(7) 0.7731(3) 0.6914(2) Uani 0.0308(18) 2 1 d . . .
O12 O 0.4154(4) 0.7147(3) 0.32141(19) Uani 0.0184(12) 2 1 d . . .
C14 C 0.7691(7) 0.5778(5) 0.0162(4) Uani 0.019(2) 2 1 d . . .
C15 C 0.2538(8) 0.9187(5) 0.4813(4) Uani 0.020(2) 2 1 d . . .
N3 N 0.7717(5) 0.6320(4) 0.0794(3) Uani 0.0144(18) 2 1 d . . .
N4 N 0.2618(5) 0.7756(3) 0.5562(3) Uani 0.0144(14) 2 1 d . . .
C16 C 0.8370(6) 0.7669(4) -0.1234(3) Uani 0.0219(17) 2 1 d . . .
C17 C 0.2086(7) 1.0024(4) 0.3416(4) Uani 0.031(2) 2 1 d . . .
C18 C 0.7414(8) 0.4824(5) 0.0196(4) Uani 0.031(3) 2 1 d . . .
C19 C 0.8012(7) 0.6264(4) -0.0593(4) Uani 0.0202(18) 2 1 d . . .
C20 C 0.3031(7) 0.9178(3) 0.6225(3) Uani 0.0352(19) 2 1 d . . .
H1c1 H 0.688422 0.470447 0.20785 Uiso 0.0339 2 1 d . . .
H1c2 H 0.879777 0.757076 -0.241136 Uiso 0.0364 2 1 d . . .
H1c3 H 0.337034 0.900192 0.738315 Uiso 0.0473 2 1 d . . .
H1c4 H 0.820105 0.511557 -0.128969 Uiso 0.042 2 1 d . . .
H1c5 H 0.249554 1.053119 0.521095 Uiso 0.0447 2 1 d . . .
H1c6 H 0.865948 0.59534 -0.243963 Uiso 0.0455 2 1 d . . .
H1c7 H 0.688637 0.376394 0.096053 Uiso 0.0415 2 1 d . . .
H1c8 H 0.220179 0.86882 0.304317 Uiso 0.0279 2 1 d . . .
H1c9 H 0.271513 0.66252 0.622859 Uiso 0.0251 2 1 d . . .
H1c10 H 0.748831 0.628895 0.193814 Uiso 0.0231 2 1 d . . .
H1c12 H 0.210207 1.124812 0.400644 Uiso 0.0486 2 1 d . . .
H1c13 H 0.315196 0.737536 0.738284 Uiso 0.037 2 1 d . . .
H1c16 H 0.843958 0.833894 -0.121664 Uiso 0.0263 2 1 d . . .
H1c17 H 0.190758 1.030245 0.291923 Uiso 0.0372 2 1 d . . .
H1c18 H 0.743574 0.445349 -0.026575 Uiso 0.0377 2 1 d . . .
H1c20 H 0.313629 0.984624 0.621235 Uiso 0.0423 2 1 d . . .
H1o2 H 1.103(4) 0.820(4) 0.0635(13) Uiso 0.0299 2 1 d . . .
H1o8 H 0.603(4) 0.681(4) 0.4383(15) Uiso 0.032 2 1 d . . .
H1o1 H 0.437(3) 0.533(3) 0.372(3) Uiso 0.0374 2 1 d . . .
H1o7 H 0.414(4) 0.732(3) 0.0741(16) Uiso 0.0219 2 1 d . . .
H1o11 H 0.028(4) 0.617(2) 0.5396(17) Uiso 0.0214 2 1 d . . .
H2o2 H 1.107(4) 0.811(3) -0.0105(13) Uiso 0.0299 2 1 d . . .
H1o12 H 0.510(3) 0.737(3) 0.325(2) Uiso 0.0221 2 1 d . . .
H1o3 H 0.773(4) 1.0070(15) 0.100(3) Uiso 0.0353 2 1 d . . .
H1o10 H 0.110(5) 0.652(3) 0.2863(12) Uiso 0.0246 2 1 d . . .
H2o12 H 0.399(5) 0.712(3) 0.2759(6) Uiso 0.0221 2 1 d . . .
H2o11 H 0.146(5) 0.550(2) 0.5434(16) Uiso 0.0214 2 1 d . . .
H2o10 H -0.008(4) 0.623(2) 0.335(2) Uiso 0.0246 2 1 d . . .
H1o5 H -0.082(5) 0.7037(10) 0.454(3) Uiso 0.0218 2 1 d . . .
H1o6 H 0.588(5) 0.853(3) 0.2134(12) Uiso 0.0197 2 1 d . . .
H2o6 H 0.458(2) 0.856(3) 0.168(2) Uiso 0.0197 2 1 d . . .
H2o7 H 0.422(4) 0.776(3) 0.0095(18) Uiso 0.0219 2 1 d . . .
H1o9 H 0.533(3) 0.905(3) -0.038(2) Uiso 0.0203 2 1 d . . .
H2o1 H 0.299(5) 0.4878(15) 0.390(3) Uiso 0.0374 2 1 d . . .
H2o5 H -0.102(5) 0.789(2) 0.4300(19) Uiso 0.0218 2 1 d . . .
H1o4 H 1.004(3) 0.750(3) 0.166(2) Uiso 0.0209 2 1 d . . .
H2o4 H 0.891(5) 0.771(3) 0.2211(8) Uiso 0.0209 2 1 d . . .
H2o8 H 0.564(5) 0.682(3) 0.5113(10) Uiso 0.032 2 1 d . . .
H2o9 H 0.675(4) 0.951(2) -0.0411(19) Uiso 0.0203 2 1 d . . .
H2o3 H 0.9254(14) 0.965(3) 0.101(3) Uiso 0.0353 2 1 d . . .

loop_
_atom_site_aniso_label
_atom_site_aniso_type_symbol
_atom_site_aniso_U_11
_atom_site_aniso_U_22
_atom_site_aniso_U_33
_atom_site_aniso_U_12
_atom_site_aniso_U_13
_atom_site_aniso_U_23
Ho1 Ho 0.01293(19) 0.0119(2) 0.0101(2) -0.00087(11) -0.00113(11) 0.00023(16)
Ho2 Ho 0.01314(19) 0.0111(2) 0.0100(2) -0.00178(12) -0.00096(12) 0.00018(16)
Cl1 Cl 0.0193(7) 0.0177(7) 0.0126(6) -0.0034(6) -0.0011(6) 0.0004(5)
Cl2 Cl 0.0179(9) 0.0175(10) 0.0133(10) -0.0014(6) -0.0008(6) -0.0001(8)
Cl3 Cl 0.0190(9) 0.0188(10) 0.0134(11) -0.0026(6) -0.0024(6) -0.0028(8)
Cl4 Cl 0.0185(8) 0.0202(9) 0.0169(9) -0.0016(6) -0.0006(6) 0.0031(7)
Cl5 Cl 0.0164(8) 0.0211(9) 0.0208(10) -0.0031(6) -0.0038(6) 0.0026(7)
Cl6 Cl 0.0216(7) 0.0196(7) 0.0132(7) -0.0010(6) -0.0016(6) 0.0018(5)
O1 O 0.021(2) 0.0154(19) 0.056(2) -0.0033(19) 0.013(2) -0.0077(17)
O2 O 0.013(2) 0.042(3) 0.019(2) -0.0064(18) 0.0079(16) -0.008(2)
O3 O 0.020(2) 0.0190(19) 0.049(2) 0.0030(18) -0.012(2) -0.0061(17)
N1 N 0.016(3) 0.018(3) 0.008(3) 0.0013(19) -0.0010(19) -0.005(3)
O4 O 0.017(2) 0.024(2) 0.0110(19) 0.0035(16) -0.0006(14) -0.0004(17)
O5 O 0.022(2) 0.015(2) 0.017(2) 0.0017(16) -0.0072(15) 0.0029(16)
N2 N 0.009(2) 0.021(3) 0.012(2) -0.0037(19) 0.0000(18) 0.0030(19)
O6 O 0.0055(19) 0.030(2) 0.014(2) -0.0020(17) 0.0001(14) -0.0028(19)
O7 O 0.0102(18) 0.028(2) 0.016(2) -0.0022(16) 0.0009(14) 0.0077(17)
O8 O 0.023(2) 0.042(3) 0.014(2) 0.0069(19) -0.0134(16) -0.010(2)
C1 C 0.049(4) 0.019(3) 0.018(3) -0.012(3) -0.004(3) 0.009(2)
O9 O 0.014(2) 0.0149(19) 0.0225(18) -0.0070(14) -0.0053(14) 0.0079(14)
C2 C 0.050(4) 0.030(3) 0.011(3) -0.004(3) 0.000(2) 0.002(2)
C3 C 0.076(5) 0.027(3) 0.017(3) -0.015(3) -0.002(3) -0.007(2)
C4 C 0.074(5) 0.015(3) 0.017(3) -0.010(3) -0.005(3) -0.002(2)
C5 C 0.071(5) 0.022(5) 0.019(4) -0.010(4) -0.004(4) -0.002(3)
C6 C 0.073(5) 0.031(3) 0.009(3) 0.001(3) -0.004(3) -0.007(2)
C7 C 0.059(4) 0.022(3) 0.023(3) -0.009(3) -0.003(3) -0.008(3)
C8 C 0.040(4) 0.018(4) 0.012(4) -0.004(3) -0.004(3) 0.002(3)
O10 O 0.019(2) 0.028(2) 0.015(2) -0.0061(16) 0.0011(14) -0.0049(19)
C9 C 0.027(3) 0.018(3) 0.019(3) -0.004(3) -0.005(3) 0.004(2)
C10 C 0.031(4) 0.015(4) 0.012(4) 0.001(2) -0.007(2) -0.004(3)
O11 O 0.018(2) 0.017(2) 0.0179(18) 0.0009(14) -0.0020(15) 0.0054(14)
C11 C 0.030(3) 0.022(3) 0.006(3) -0.006(3) 0.004(3) -0.004(2)
C12 C 0.073(5) 0.011(3) 0.037(4) 0.001(3) 0.002(4) 0.009(3)
C13 C 0.055(4) 0.027(3) 0.011(2) -0.013(3) 0.000(3) 0.006(2)
O12 O 0.023(2) 0.021(2) 0.0113(19) -0.0044(17) -0.0070(14) -0.0025(18)
C14 C 0.019(3) 0.018(4) 0.020(4) -0.001(3) -0.003(3) -0.005(3)
C15 C 0.031(3) 0.017(4) 0.012(4) 0.001(3) -0.002(3) -0.002(3)
N3 N 0.020(3) 0.013(3) 0.010(3) -0.002(2) -0.003(2) 0.003(3)
N4 N 0.012(2) 0.011(2) 0.020(3) 0.0028(18) 0.0010(19) -0.0003(19)
C16 C 0.027(3) 0.025(3) 0.015(3) -0.006(3) -0.002(3) -0.004(2)
C17 C 0.048(4) 0.022(3) 0.023(3) -0.001(3) -0.011(3) 0.006(2)
C18 C 0.056(4) 0.014(4) 0.025(5) -0.004(3) -0.007(4) -0.002(3)
C19 C 0.030(3) 0.013(3) 0.017(3) 0.000(2) -0.003(3) -0.002(2)
C20 C 0.068(4) 0.020(3) 0.019(3) -0.004(3) -0.003(3) -0.003(2)

loop_
_atom_type_symbol
_atom_type_scat_dispersion_real
_atom_type_scat_dispersion_imag
_atom_type_scat_source
C 0.0033 0.0016 'International Tables Vol C tables 4.2.6.8 and 6.1.1.1'
H 0.0000 0.0000 'International Tables Vol C tables 4.2.6.8 and 6.1.1.1'
Cl 0.1484 0.1585 'International Tables Vol C tables 4.2.6.8 and 6.1.1.1'
Ho -0.2175 4.6783 'International Tables Vol C tables 4.2.6.8 and 6.1.1.1'
N 0.0061 0.0033 'International Tables Vol C tables 4.2.6.8 and 6.1.1.1'
O 0.0106 0.0060 'International Tables Vol C tables 4.2.6.8 and 6.1.1.1'

loop_
_exptl_crystal_face_index_h
_exptl_crystal_face_index_k
_exptl_crystal_face_index_l
_exptl_crystal_face_perp_dist
? ? ? ?

loop_
_geom_angle_atom_site_label_1
_geom_angle_atom_site_label_2
_geom_angle_atom_site_label_3
_geom_angle_site_symmetry_1
_geom_angle_site_symmetry_2
_geom_angle_site_symmetry_3
_geom_angle
_geom_angle_publ_flag
O2 Ho1 O3 . . . 74.63(13) ?
O2 Ho1 O4 . . . 74.44(13) ?
O2 Ho1 N2 . . . 71.96(13) ?
O2 Ho1 O6 . . . 141.67(13) ?
O2 Ho1 O7 . . . 147.02(13) ?
O2 Ho1 O9 . . . 98.41(12) ?
O2 Ho1 N3 . . . 96.49(14) ?
O3 Ho1 O4 . . . 74.56(13) ?
O3 Ho1 N2 . . . 133.12(14) ?
O3 Ho1 O6 . . . 76.04(13) ?
O3 Ho1 O7 . . . 129.96(12) ?
O3 Ho1 O9 . . . 73.71(12) ?
O3 Ho1 N3 . . . 151.26(15) ?
O4 Ho1 N2 . . . 124.77(13) ?
O4 Ho1 O6 . . . 74.36(11) ?
O4 Ho1 O7 . . . 128.37(12) ?
O4 Ho1 O9 . . . 148.23(12) ?
O4 Ho1 N3 . . . 76.73(15) ?
N2 Ho1 O6 . . . 145.79(12) ?
N2 Ho1 O7 . . . 75.11(12) ?
N2 Ho1 O9 . . . 79.67(13) ?
N2 Ho1 N3 . . . 65.21(17) ?
O6 Ho1 O7 . . . 71.26(12) ?
O6 Ho1 O9 . . . 96.48(11) ?
O6 Ho1 N3 . . . 97.47(15) ?
O7 Ho1 O9 . . . 73.57(12) ?
O7 Ho1 N3 . . . 70.99(13) ?
O9 Ho1 N3 . . . 135.03(15) ?
O1 Ho2 N1 . . . 150.39(14) ?
O1 Ho2 O5 . . . 131.61(12) ?
O1 Ho2 O8 . . . 73.39(14) ?
O1 Ho2 O10 . . . 77.68(13) ?
O1 Ho2 O11 . . . 73.14(12) ?
O1 Ho2 O12 . . . 75.28(13) ?
O1 Ho2 N4 . . . 130.28(14) ?
N1 Ho2 O5 . . . 72.15(13) ?
N1 Ho2 O8 . . . 94.02(15) ?
N1 Ho2 O10 . . . 98.75(15) ?
N1 Ho2 O11 . . . 136.32(14) ?
N1 Ho2 O12 . . . 75.46(15) ?
N1 Ho2 N4 . . . 65.90(17) ?
O5 Ho2 O8 . . . 147.05(13) ?
O5 Ho2 O10 . . . 71.52(12) ?
O5 Ho2 O11 . . . 73.36(11) ?
O5 Ho2 O12 . . . 127.94(12) ?
O5 Ho2 N4 . . . 75.78(12) ?
O8 Ho2 O10 . . . 141.24(13) ?
O8 Ho2 O11 . . . 100.68(13) ?
O8 Ho2 O12 . . . 73.59(12) ?
O8 Ho2 N4 . . . 71.27(13) ?
O10 Ho2 O11 . . . 94.93(12) ?
O10 Ho2 O12 . . . 74.52(12) ?
O10 Ho2 N4 . . . 146.92(12) ?
O11 Ho2 O12 . . . 148.18(12) ?
O11 Ho2 N4 . . . 80.29(13) ?
O12 Ho2 N4 . . . 124.57(13) ?
Ho2 O1 H1o1 . . . 117(3) ?
Ho2 O1 H2o1 . . . 136(3) ?
H1o1 O1 H2o1 . . . 106(4) ?
Ho1 O2 H1o2 . . . 109(2) ?
Ho1 O2 H2o2 . . . 140(2) ?
H1o2 O2 H2o2 . . . 106(3) ?
Ho1 O3 H1o3 . . . 128(3) ?
Ho1 O3 H2o3 . . . 110(3) ?
H1o3 O3 H2o3 . . . 106(4) ?
Ho2 N1 C8 . . . 121.1(4) ?
Ho2 N1 C15 . . . 120.3(4) ?
C8 N1 C15 . . . 118.3(6) ?
Ho1 O4 H1o4 . . . 111(2) ?
Ho1 O4 H2o4 . . . 135(3) ?
H1o4 O4 H2o4 . . . 106(4) ?
Ho2 O5 H1o5 . . . 86(3) ?
Ho2 O5 H2o5 . . . 122(2) ?
H1o5 O5 H2o5 . . . 106(4) ?
Ho1 N2 C16 . . . 120.7(4) ?
Ho1 N2 C19 . . . 120.6(4) ?
C16 N2 C19 . . . 118.7(5) ?
Ho1 O6 H1o6 . . . 124(2) ?
Ho1 O6 H2o6 . . . 124(3) ?
H1o6 O6 H2o6 . . . 106(4) ?
Ho1 O7 H1o7 . . . 121(2) ?
Ho1 O7 H2o7 . . . 117(3) ?
H1o7 O7 H2o7 . . . 106(3) ?
Ho2 O8 H1o8 . . . 120(2) ?
Ho2 O8 H2o8 . . . 130(2) ?
H1o8 O8 H2o8 . . . 106(3) ?
C7 C1 C10 . . . 117.8(5) ?
C7 C1 H1c1 . . . 121.07 ?
C10 C1 H1c1 . . . 121.08 ?
Ho1 O9 H1o9 . . . 126(3) ?
Ho1 O9 H2o9 . . . 124(2) ?
H1o9 O9 H2o9 . . . 106(4) ?
C6 C2 C16 . . . 117.9(5) ?
C6 C2 H1c2 . . . 121.04 ?
C16 C2 H1c2 . . . 121.04 ?
C13 C3 C20 . . . 119.7(4) ?
C13 C3 H1c3 . . . 120.13 ?
C20 C3 H1c3 . . . 120.13 ?
C6 C4 C19 . . . 119.6(5) ?
C6 C4 H1c4 . . . 120.22 ?
C19 C4 H1c4 . . . 120.22 ?
C12 C5 C15 . . . 119.8(7) ?
C12 C5 H1c5 . . . 120.08 ?
C15 C5 H1c5 . . . 120.08 ?
C2 C6 C4 . . . 120.3(4) ?
C2 C6 H1c6 . . . 119.84 ?
C4 C6 H1c6 . . . 119.84 ?
C1 C7 C18 . . . 119.8(6) ?
C1 C7 H1c7 . . . 120.1 ?
C18 C7 H1c7 . . . 120.1 ?
N1 C8 C17 . . . 122.6(6) ?
N1 C8 H1c8 . . . 118.72 ?
C17 C8 H1c8 . . . 118.72 ?
Ho2 O10 H1o10 . . . 120(3) ?
Ho2 O10 H2o10 . . . 117(3) ?
H1o10 O10 H2o10 . . . 106(4) ?
C13 C9 N4 . . . 123.4(5) ?
C13 C9 H1c9 . . . 118.32 ?
N4 C9 H1c9 . . . 118.32 ?
C1 C10 N3 . . . 123.5(6) ?
C1 C10 H1c10 . . . 118.24 ?
N3 C10 H1c10 . . . 118.24 ?
Ho2 O11 H1o11 . . . 108(2) ?
Ho2 O11 H2o11 . . . 129(3) ?
H1o11 O11 H2o11 . . . 106(3) ?
C15 C11 N4 . . . 117.9(5) ?
C15 C11 C20 . . . 120.7(5) ?
N4 C11 C20 . . . 121.4(5) ?
C5 C12 C17 . . . 118.9(6) ?
C5 C12 H1c12 . . . 120.56 ?
C17 C12 H1c12 . . . 120.56 ?
C3 C13 C9 . . . 118.3(4) ?
C3 C13 H1c13 . . . 120.84 ?
C9 C13 H1c13 . . . 120.84 ?
Ho2 O12 H1o12 . . . 120(2) ?
Ho2 O12 H2o12 . . . 133(3) ?
H1o12 O12 H2o12 . . . 106(4) ?
N3 C14 C18 . . . 123.1(6) ?
N3 C14 C19 . . . 115.8(6) ?
C18 C14 C19 . . . 121.1(6) ?
N1 C15 C5 . . . 121.1(6) ?
N1 C15 C11 . . . 116.3(6) ?
C5 C15 C11 . . . 122.6(6) ?
Ho1 N3 C10 . . . 120.4(4) ?
Ho1 N3 C14 . . . 120.2(4) ?
C10 N3 C14 . . . 117.7(6) ?
Ho2 N4 C9 . . . 121.8(3) ?
Ho2 N4 C11 . . . 119.2(4) ?
C9 N4 C11 . . . 118.7(5) ?
N2 C16 C2 . . . 122.5(5) ?
N2 C16 H1c16 . . . 118.73 ?
C2 C16 H1c16 . . . 118.73 ?
C8 C17 C12 . . . 119.3(6) ?
C8 C17 H1c17 . . . 120.35 ?
C12 C17 H1c17 . . . 120.35 ?
C7 C18 C14 . . . 118.0(6) ?
C7 C18 H1c18 . . . 121 ?
C14 C18 H1c18 . . . 121 ?
N2 C19 C4 . . . 120.9(5) ?
N2 C19 C14 . . . 116.5(5) ?
C4 C19 C14 . . . 122.7(5) ?
C3 C20 C11 . . . 118.5(5) ?
C3 C20 H1c20 . . . 120.75 ?
C11 C20 H1c20 . . . 120.75 ?

loop_
_geom_bond_atom_site_label_1
_geom_bond_atom_site_label_2
_geom_bond_site_symmetry_1
_geom_bond_site_symmetry_2
_geom_bond_distance
_geom_bond_publ_flag
Ho1 O2 . . 2.317(3) ?
Ho1 O3 . . 2.371(3) ?
Ho1 O4 . . 2.320(3) ?
Ho1 N2 . . 2.493(5) ?
Ho1 O6 . . 2.326(3) ?
Ho1 O7 . . 2.349(3) ?
Ho1 O9 . . 2.309(3) ?
Ho1 N3 . . 2.486(5) ?
Ho2 O1 . . 2.377(3) ?
Ho2 N1 . . 2.479(5) ?
Ho2 O5 . . 2.375(3) ?
Ho2 O8 . . 2.318(3) ?
Ho2 O10 . . 2.326(4) ?
Ho2 O11 . . 2.302(3) ?
Ho2 O12 . . 2.333(3) ?
Ho2 N4 . . 2.492(5) ?
O1 H1o1 . . 0.81(3) ?
O1 H2o1 . . 0.81(3) ?
O2 H1o2 . . 0.81(3) ?
O2 H2o2 . . 0.81(3) ?
O3 H1o3 . . 0.81(3) ?
O3 H2o3 . . 0.806(15) ?
N1 C8 . . 1.350(9) ?
N1 C15 . . 1.344(9) ?
O4 H1o4 . . 0.81(3) ?
O4 H2o4 . . 0.806(16) ?
O5 H1o5 . . 0.81(2) ?
O5 H2o5 . . 0.81(3) ?
N2 C16 . . 1.347(7) ?
N2 C19 . . 1.337(8) ?
O6 H1o6 . . 0.81(3) ?
O6 H2o6 . . 0.81(2) ?
O7 H1o7 . . 0.81(3) ?
O7 H2o7 . . 0.81(3) ?
O8 H1o8 . . 0.81(3) ?
O8 H2o8 . . 0.81(2) ?
C1 C7 . . 1.386(8) ?
C1 C10 . . 1.387(8) ?
C1 H1c1 . . 0.96 ?
O9 H1o9 . . 0.81(3) ?
O9 H2o9 . . 0.81(3) ?
C2 C6 . . 1.342(7) ?
C2 C16 . . 1.391(7) ?
C2 H1c2 . . 0.96 ?
C3 C13 . . 1.359(7) ?
C3 C20 . . 1.392(7) ?
C3 H1c3 . . 0.96 ?
C4 C6 . . 1.381(7) ?
C4 C19 . . 1.376(8) ?
C4 H1c4 . . 0.96 ?
C5 C12 . . 1.376(10) ?
C5 C15 . . 1.381(10) ?
C5 H1c5 . . 0.96 ?
C6 H1c6 . . 0.96 ?
C7 C18 . . 1.393(10) ?
C7 H1c7 . . 0.96 ?
C8 C17 . . 1.365(9) ?
C8 H1c8 . . 0.96 ?
O10 H1o10 . . 0.81(2) ?
O10 H2o10 . . 0.81(3) ?
C9 C13 . . 1.371(7) ?
C9 N4 . . 1.335(7) ?
C9 H1c9 . . 0.96 ?
C10 N3 . . 1.341(9) ?
C10 H1c10 . . 0.96 ?
O11 H1o11 . . 0.81(3) ?
O11 H2o11 . . 0.81(3) ?
C11 C15 . . 1.480(9) ?
C11 N4 . . 1.335(7) ?
C11 C20 . . 1.390(7) ?
C12 C17 . . 1.364(9) ?
C12 H1c12 . . 0.96 ?
C13 H1c13 . . 0.96 ?
O12 H1o12 . . 0.81(3) ?
O12 H2o12 . . 0.806(13) ?
C14 N3 . . 1.345(9) ?
C14 C18 . . 1.388(9) ?
C14 C19 . . 1.495(9) ?
C16 H1c16 . . 0.96 ?
C17 H1c17 . . 0.96 ?
C18 H1c18 . . 0.96 ?
C20 H1c20 . . 0.96 ?

loop_
_geom_hbond_atom_site_label_D
_geom_hbond_atom_site_label_H
_geom_hbond_atom_site_label_A
_geom_hbond_site_symmetry_D
_geom_hbond_site_symmetry_H
_geom_hbond_site_symmetry_A
_geom_hbond_distance_DH
_geom_hbond_distance_HA
_geom_hbond_distance_DA
_geom_hbond_angle_DHA
_geom_hbond_publ_flag
O2 H1o2 O4 . . . 0.81(3) 2.45(3) 2.805(5) 108(3) ?
O1 H1o1 Cl4 . . . 0.81(3) 2.38(2) 3.137(4) 156(4) ?
O7 H1o7 Cl2 . . . 0.81(3) 2.28(3) 3.074(4) 168(4) ?
O11 H1o11 Cl1 . . 2_566 0.81(3) 2.32(3) 3.105(3) 166(3) ?
O11 H1o11 O5 . . . 0.81(3) 2.47(3) 2.795(5) 105(3) ?
O2 H2o2 Cl6 . . 2_765 0.81(3) 2.29(3) 3.061(4) 160(4) ?
O12 H1o12 Cl3 . . . 0.81(3) 2.31(3) 3.083(4) 162(4) ?
O3 H1o3 Cl6 . . 1_565 0.81(3) 2.38(2) 3.154(3) 161(4) ?
O10 H1o10 Cl2 . . . 0.81(2) 2.29(2) 3.077(4) 167(4) ?
O12 H2o12 Cl2 . . . 0.806(13) 2.34(3) 3.086(4) 153(4) ?
O11 H2o11 Cl4 . . 2_666 0.81(3) 2.26(3) 3.058(3) 171(3) ?
O10 H2o10 Cl4 . . 1_455 0.81(3) 2.28(3) 3.072(4) 167(3) ?
O5 H1o5 O10 . . . 0.81(2) 2.47(4) 2.747(5) 101(3) ?
O5 H1o5 O11 . . . 0.81(2) 2.39(3) 2.795(5) 112(4) ?
O6 H1o6 Cl3 . . . 0.81(3) 2.32(3) 3.083(4) 157(4) ?
O6 H2o6 Cl5 . . . 0.81(2) 2.32(3) 3.093(4) 160(4) ?
O7 H2o7 Cl6 . . 2_665 0.81(3) 2.30(3) 3.075(4) 161(3) ?
O9 H1o9 Cl6 . . 2_665 0.81(3) 2.36(3) 3.122(3) 159(4) ?
O1 H2o1 Cl1 . . . 0.81(3) 2.35(2) 3.144(3) 167(4) ?
O5 H2o5 Cl3 . . 1_455 0.81(3) 2.32(3) 3.106(4) 164(3) ?
O4 H1o4 Cl2 . . 1_655 0.81(3) 2.30(3) 3.085(4) 166(3) ?
O4 H2o4 Cl3 . . . 0.806(16) 2.41(3) 3.083(4) 141(4) ?
O8 H2o8 Cl1 . . 2_666 0.81(2) 2.31(3) 3.067(4) 156(3) ?
O9 H2o9 Cl5 . . 2_675 0.81(3) 2.26(3) 3.047(3) 164(3) ?
O3 H2o3 Cl5 . . 1_655 0.806(15) 2.370(18) 3.110(4) 153(5) ?

loop_
_geom_torsion_atom_site_label_1
_geom_torsion_atom_site_label_2
_geom_torsion_atom_site_label_3
_geom_torsion_atom_site_label_4
_geom_torsion_site_symmetry_1
_geom_torsion_site_symmetry_2
_geom_torsion_site_symmetry_3
_geom_torsion_site_symmetry_4
_geom_torsion
_geom_torsion_publ_flag
? ? ? ? ? ? ? ? ? ?

loop_
_restr_angle_atom_site_label_1
_restr_angle_site_symmetry_1
_restr_angle_atom_site_label_2
_restr_angle_site_symmetry_2
_restr_angle_atom_site_label_3
_restr_angle_site_symmetry_3
_restr_angle_target
_restr_angle_target_weight_param
? ? ? ? ? ? ? ?

loop_
_restr_distance_atom_site_label_1
_restr_distance_site_symmetry_1
_restr_distance_atom_site_label_2
_restr_distance_site_symmetry_2
_restr_distance_target
_restr_distance_target_weight_param
? ? ? ? ? ?

loop_
_restr_equal_angle_atom_site_label_1
_restr_equal_angle_site_symmetry_1
_restr_equal_angle_atom_site_label_2
_restr_equal_angle_site_symmetry_2
_restr_equal_angle_atom_site_label_3
_restr_equal_angle_site_symmetry_3
_restr_equal_angle_class_class_id
_restr_equal_angle_class_target_weight_param
H1o1 . O1 . H2o1 . 1 0.01
H1o2 . O2 . H2o2 . 1 0.01
H1o5 . O5 . H2o5 . 1 0.01
H1o6 . O6 . H2o6 . 1 0.01
H1o7 . O7 . H2o7 . 1 0.01
H1o10 . O10 . H2o10 . 1 0.01
H1o11 . O11 . H2o11 . 1 0.01
H1o12 . O12 . H2o12 . 1 0.01
H1o4 . O4 . H2o4 . 1 0.01
H1o8 . O8 . H2o8 . 1 0.01
H1o3 . O3 . H2o3 . 1 0.01
H1o9 . O9 . H2o9 . 1 0.01

loop_
_restr_equal_distance_atom_site_label_1
_restr_equal_distance_site_symmetry_1
_restr_equal_distance_atom_site_label_2
_restr_equal_distance_site_symmetry_2
_restr_equal_distance_class_class_id
_restr_equal_distance_class_target_weight_param
O2 . H1o2 . 1 0.001
O2 . H2o2 . 1 0.001
O8 . H1o8 . 1 0.001
O8 . H2o8 . 1 0.001
O4 . H1o4 . 1 0.001
O4 . H2o4 . 1 0.001
O1 . H1o1 . 1 0.001
O1 . H2o1 . 1 0.001
O7 . H1o7 . 1 0.001
O7 . H2o7 . 1 0.001
O11 . H1o11 . 1 0.001
O11 . H2o11 . 1 0.001
O12 . H1o12 . 1 0.001
O12 . H2o12 . 1 0.001
O3 . H1o3 . 1 0.001
O3 . H2o3 . 1 0.001
O10 . H1o10 . 1 0.001
O10 . H2o10 . 1 0.001
O5 . H1o5 . 1 0.001
O5 . H2o5 . 1 0.001
O6 . H1o6 . 1 0.001
O6 . H2o6 . 1 0.001
O9 . H1o9 . 1 0.001
O9 . H2o9 . 1 0.001

loop_
_restr_equal_torsion_atom_site_label_1
_restr_equal_torsion_site_symmetry_1
_restr_equal_torsion_atom_site_label_2
_restr_equal_torsion_site_symmetry_2
_restr_equal_torsion_atom_site_label_3
_restr_equal_torsion_site_symmetry_3
_restr_equal_torsion_atom_site_label_4
_restr_equal_torsion_site_symmetry_4
_restr_equal_torsion_class_class_id
_restr_equal_torsion_class_target_weight_param
? ? ? ? ? ? ? ? ? ?

loop_
_restr_torsion_atom_site_label_1
_restr_torsion_site_symmetry_1
_restr_torsion_atom_site_label_2
_restr_torsion_site_symmetry_2
_restr_torsion_atom_site_label_3
_restr_torsion_site_symmetry_3
_restr_torsion_atom_site_label_4
_restr_torsion_site_symmetry_4
_restr_torsion_angle_target
_restr_torsion_weight_param
? ? ? ? ? ? ? ? ? ?

loop_
_twin_individual_id
_twin_individual_mass_fraction_refined
_twin_individual_twin_matrix_11
_twin_individual_twin_matrix_12
_twin_individual_twin_matrix_13
_twin_individual_twin_matrix_21
_twin_individual_twin_matrix_22
_twin_individual_twin_matrix_23
_twin_individual_twin_matrix_31
_twin_individual_twin_matrix_32
_twin_individual_twin_matrix_33
1 0.5443(3) 1 0 0 0 1 0 0 0 1
2 0.4557(3) 0.9992 0.1836 0.1918 -0.0001 -0.9986 0.001 -0.0001 0.0008 -0.9983

loop_
_jana_atom_site_adp_c_label
_jana_atom_site_adp_c_type_symbol
_jana_atom_site_adp_c_111
_jana_atom_site_adp_c_112
_jana_atom_site_adp_c_113
_jana_atom_site_adp_c_122
_jana_atom_site_adp_c_123
_jana_atom_site_adp_c_133
_jana_atom_site_adp_c_222
_jana_atom_site_adp_c_223
_jana_atom_site_adp_c_233
_jana_atom_site_adp_c_333
? ? ? ? ? ? ? ? ? ? ? ?

loop_
_jana_atom_site_adp_d_label
_jana_atom_site_adp_d_type_symbol
_jana_atom_site_adp_d_1111
_jana_atom_site_adp_d_1112
_jana_atom_site_adp_d_1113
_jana_atom_site_adp_d_1122
_jana_atom_site_adp_d_1123
_jana_atom_site_adp_d_1133
_jana_atom_site_adp_d_1222
_jana_atom_site_adp_d_1223
_jana_atom_site_adp_d_1233
_jana_atom_site_adp_d_1333
_jana_atom_site_adp_d_2222
_jana_atom_site_adp_d_2223
_jana_atom_site_adp_d_2233
_jana_atom_site_adp_d_2333
_jana_atom_site_adp_d_3333
? ? ? ? ? ? ? ? ? ? ? ? ? ? ? ? ?

loop_
_jana_atom_site_adp_e_label
_jana_atom_site_adp_e_type_symbol
_jana_atom_site_adp_e_11111
_jana_atom_site_adp_e_11112
_jana_atom_site_adp_e_11113
_jana_atom_site_adp_e_11122
_jana_atom_site_adp_e_11123
_jana_atom_site_adp_e_11133
_jana_atom_site_adp_e_11222
_jana_atom_site_adp_e_11223
_jana_atom_site_adp_e_11233
_jana_atom_site_adp_e_11333
_jana_atom_site_adp_e_12222
_jana_atom_site_adp_e_12223
_jana_atom_site_adp_e_12233
_jana_atom_site_adp_e_12333
_jana_atom_site_adp_e_13333
_jana_atom_site_adp_e_22222
_jana_atom_site_adp_e_22223
_jana_atom_site_adp_e_22233
_jana_atom_site_adp_e_22333
_jana_atom_site_adp_e_23333
_jana_atom_site_adp_e_33333
? ? ? ? ? ? ? ? ? ? ? ? ? ? ? ? ? ? ? ? ? ? ?

loop_
_jana_atom_site_adp_f_label
_jana_atom_site_adp_f_type_symbol
_jana_atom_site_adp_f_111111
_jana_atom_site_adp_f_111112
_jana_atom_site_adp_f_111113
_jana_atom_site_adp_f_111122
_jana_atom_site_adp_f_111123
_jana_atom_site_adp_f_111133
_jana_atom_site_adp_f_111222
_jana_atom_site_adp_f_111223
_jana_atom_site_adp_f_111233
_jana_atom_site_adp_f_111333
_jana_atom_site_adp_f_112222
_jana_atom_site_adp_f_112223
_jana_atom_site_adp_f_112233
_jana_atom_site_adp_f_112333
_jana_atom_site_adp_f_113333
_jana_atom_site_adp_f_122222
_jana_atom_site_adp_f_122223
_jana_atom_site_adp_f_122233
_jana_atom_site_adp_f_122333
_jana_atom_site_adp_f_123333
_jana_atom_site_adp_f_133333
_jana_atom_site_adp_f_222222
_jana_atom_site_adp_f_222223
_jana_atom_site_adp_f_222233
_jana_atom_site_adp_f_222333
_jana_atom_site_adp_f_223333
_jana_atom_site_adp_f_233333
_jana_atom_site_adp_f_333333
? ? ? ? ? ? ? ? ? ? ? ? ? ? ? ? ? ? ? ? ? ? ? ? ? ? ? ? ? ?
